data_4111315
loop_
_publ_author_name
'Hideki Okamoto'
'Kyosuke Satake'
'Hiroyuki Ishida'
'Masaru Kimura'

_publ_section_title
;
 Photoreaction of a 2,11-Diaza[3.3]paracyclophane Derivative: Formation of
 Octahedrane by Photochemical Dimerization of Benzene
;
_journal_name_full 'Journal of the American Chemical Society'
_journal_page_first 16508
_journal_page_last 16509
_journal_paper_doi 10.1021/ja067350r
_journal_volume 128
_journal_year 2006
_chemical_formula_moiety 'C20 H16 F6 N2 O2 '
_chemical_formula_sum 'C20 H16 F6 N2 O2'
_chemical_formula_weight 430.35
_space_group_IT_number 14
_symmetry_cell_setting monoclinic
_symmetry_Int_Tables_number 14
_symmetry_space_group_name_Hall '-P 2ybc'
_symmetry_space_group_name_H-M 'P 1 21/c 1'
_cell_angle_alpha 90.0000
_cell_angle_beta 112.7277(15)
_cell_angle_gamma 90.0000
_cell_formula_units_Z 2
_cell_length_a 7.2621(4)
_cell_length_b 12.6215(9)
_cell_length_c 10.0493(5)
_cell_measurement_reflns_used 7107
_cell_measurement_temperature 173(2)
_cell_measurement_theta_max 30.0
_cell_measurement_theta_min 3.2
_cell_volume 849.58(9)
_computing_cell_refinement PROCESS-AUTO
_computing_data_collection 'PROCESS-AUTO (Rigaku/MSC, 2004)'
_computing_data_reduction 'CrystalStructure (Rigaku/MSC, 2004)'
_computing_publication_material CrystalStructure
_computing_structure_refinement 'SHELXL97 (Sheldrick, 1997)'
_computing_structure_solution 'SHELXS97 (Sheldrick, 1997)'
_diffrn_ambient_temperature 173(2)
_diffrn_detector_area_resol_mean 10.00
_diffrn_measured_fraction_theta_full 0.996
_diffrn_measured_fraction_theta_max 0.995
_diffrn_measurement_device_type 'Rigaku RAXIS-RAPID'
_diffrn_measurement_method \w
_diffrn_radiation_type 'Mo K\a'
_diffrn_radiation_wavelength 0.71075
_diffrn_reflns_av_R_equivalents 0.0376
_diffrn_reflns_av_sigmaI/netI 0.0350
_diffrn_reflns_limit_h_max 10
_diffrn_reflns_limit_h_min -8
_diffrn_reflns_limit_k_max 17
_diffrn_reflns_limit_k_min -17
_diffrn_reflns_limit_l_max 13
_diffrn_reflns_limit_l_min -14
_diffrn_reflns_number 9315
_diffrn_reflns_theta_full 25.00
_diffrn_reflns_theta_max 29.98
_diffrn_reflns_theta_min 3.23
_diffrn_standards_number 0
_exptl_absorpt_coefficient_mu 0.154
_exptl_absorpt_correction_T_max 0.988
_exptl_absorpt_correction_T_min 0.782
_exptl_absorpt_correction_type multi-scan
_exptl_absorpt_process_details
;
(ABSCOR; Higashi, 1995)  
;
_exptl_crystal_colour colorless
_exptl_crystal_density_diffrn 1.682
_exptl_crystal_description platelet
_exptl_crystal_F_000 440.00
_exptl_crystal_size_max 0.45
_exptl_crystal_size_mid 0.24
_exptl_crystal_size_min 0.08
_refine_diff_density_max 0.295
_refine_diff_density_min -0.344
_refine_diff_density_rms 0.067
_refine_ls_extinction_method none
_refine_ls_goodness_of_fit_ref 1.106
_refine_ls_hydrogen_treatment refall
_refine_ls_matrix_type full
_refine_ls_number_parameters 169
_refine_ls_number_reflns 2460
_refine_ls_number_restraints 0
_refine_ls_restrained_S_all 1.106
_refine_ls_R_factor_all 0.0615
_refine_ls_R_factor_gt 0.0474
_refine_ls_shift/su_max 0.000
_refine_ls_structure_factor_coef Fsqd
_refine_ls_weighting_details 'calc w=1/[\s^2^(Fo^2^)+(0.0652P)^2^+0.1356P] where P=(Fo^2^+2Fc^2^)/3'
_refine_ls_weighting_scheme calc
_refine_ls_wR_factor_gt 0.1199
_refine_ls_wR_factor_ref 0.1293
_reflns_number_gt 1877
_reflns_number_total 2460
_reflns_threshold_expression >2\s(I)
_cod_data_source_file ja067350rsi20061013_025312.cif
_cod_data_source_block '_06051520'
_cod_original_formula_sum 'C20 H16 F6 N2 O2 '
_cod_database_code 4111315

loop_
_symmetry_equiv_pos_site_id
_symmetry_equiv_pos_as_xyz
1 +X,+Y,+Z
2 -X,1/2+Y,1/2-Z
3 -X,-Y,-Z
4 +X,1/2-Y,1/2+Z

loop_
_atom_site_label
_atom_site_type_symbol
_atom_site_fract_x
_atom_site_fract_y
_atom_site_fract_z
_atom_site_U_iso_or_equiv
_atom_site_adp_type
_atom_site_occupancy
_atom_site_symmetry_multiplicity
_atom_site_calc_flag
F1 F -0.01447(16) 0.21920(8) 0.05117(11) 0.0416(3) Uani 1 1 d
F2 F -0.13739(17) 0.27866(10) -0.16515(10) 0.0480(3) Uani 1 1 d
F3 F -0.16966(15) 0.36707(9) 0.00660(13) 0.0478(3) Uani 1 1 d
O1 O 0.19093(19) 0.38530(10) -0.11050(11) 0.0364(3) Uani 1 1 d
N1 N 0.26912(18) 0.38886(10) 0.13130(12) 0.0257(3) Uani 1 1 d
C1 C 0.5190(2) 0.48254(11) 0.30980(14) 0.0224(3) Uani 1 1 d
C2 C 0.5754(2) 0.59297(12) 0.36715(15) 0.0242(3) Uani 1 1 d
C3 C 0.7202(2) 0.50165(12) 0.42679(14) 0.0243(3) Uani 1 1 d
C4 C 0.3837(2) 0.43676(11) 0.37966(14) 0.0211(3) Uani 1 1 d
C5 C 0.5250(2) 0.38808(11) 0.52551(14) 0.0231(3) Uani 1 1 d
C6 C 0.2963(2) 0.53293(11) 0.43178(14) 0.0222(3) Uani 1 1 d
C7 C 0.4632(2) 0.44066(13) 0.15955(15) 0.0277(3) Uani 1 1 d
C8 C 0.2373(2) 0.36379(13) 0.26606(15) 0.0277(3) Uani 1 1 d
C9 C 0.1525(2) 0.36490(12) -0.00472(15) 0.0265(3) Uani 1 1 d
C10 C -0.0440(2) 0.30674(12) -0.02817(15) 0.0288(3) Uani 1 1 d
H1 H 0.593(3) 0.6492(16) 0.3054(19) 0.034(5) Uiso 1 1 d
H2 H 0.836(3) 0.4973(15) 0.4079(18) 0.030(4) Uiso 1 1 d
H3 H 0.565(2) 0.3138(14) 0.5174(17) 0.023(4) Uiso 1 1 d
H4 H 0.169(3) 0.5616(15) 0.3528(19) 0.029(4) Uiso 1 1 d
H5 H 0.554(3) 0.3881(14) 0.1532(19) 0.028(4) Uiso 1 1 d
H6 H 0.443(3) 0.4987(15) 0.087(2) 0.035(5) Uiso 1 1 d
H7 H 0.265(3) 0.2862(15) 0.2944(19) 0.030(4) Uiso 1 1 d
H8 H 0.100(3) 0.3775(15) 0.2545(19) 0.030(4) Uiso 1 1 d

loop_
_atom_site_aniso_label
_atom_site_aniso_U_11
_atom_site_aniso_U_22
_atom_site_aniso_U_33
_atom_site_aniso_U_23
_atom_site_aniso_U_13
_atom_site_aniso_U_12
F1 0.0375(6) 0.0339(5) 0.0449(6) 0.0076(4) 0.0065(4) -0.0087(4)
F2 0.0438(7) 0.0638(8) 0.0277(5) -0.0079(4) 0.0044(4) -0.0197(5)
F3 0.0283(6) 0.0496(7) 0.0642(7) -0.0089(5) 0.0167(5) 0.0041(5)
O1 0.0423(7) 0.0449(7) 0.0242(5) -0.0055(5) 0.0154(5) -0.0106(5)
N1 0.0248(6) 0.0333(7) 0.0203(5) -0.0027(4) 0.0102(5) -0.0062(5)
C1 0.0189(6) 0.0293(7) 0.0203(6) -0.0005(5) 0.0091(5) -0.0027(5)
C2 0.0238(7) 0.0283(7) 0.0217(6) 0.0021(5) 0.0100(5) -0.0034(5)
C3 0.0185(6) 0.0340(7) 0.0224(6) -0.0002(5) 0.0103(5) -0.0015(5)
C4 0.0190(6) 0.0263(6) 0.0195(6) -0.0002(5) 0.0089(5) -0.0024(5)
C5 0.0232(7) 0.0239(7) 0.0232(6) 0.0013(5) 0.0102(5) 0.0001(5)
C6 0.0174(6) 0.0292(7) 0.0203(6) 0.0017(5) 0.0077(5) 0.0012(5)
C7 0.0240(7) 0.0386(8) 0.0236(7) -0.0043(6) 0.0125(5) -0.0065(6)
C8 0.0282(8) 0.0354(8) 0.0219(6) -0.0027(5) 0.0125(6) -0.0085(6)
C9 0.0273(7) 0.0278(7) 0.0250(7) -0.0029(5) 0.0106(6) -0.0021(6)
C10 0.0268(8) 0.0306(7) 0.0257(7) -0.0007(5) 0.0064(6) -0.0007(6)

loop_
_atom_type_symbol
_atom_type_description
_atom_type_scat_dispersion_real
_atom_type_scat_dispersion_imag
_atom_type_scat_source
C C 0.0033 0.0016 'International Tables Vol C Tables 4.2.6.8 and 6.1.1.4'
H H 0.0000 0.0000 'International Tables Vol C Tables 4.2.6.8 and 6.1.1.4'
O O 0.0106 0.0060 'International Tables Vol C Tables 4.2.6.8 and 6.1.1.4'
N N 0.0061 0.0033 'International Tables Vol C Tables 4.2.6.8 and 6.1.1.4'
F F 0.0171 0.0103 'International Tables Vol C Tables 4.2.6.8 and 6.1.1.4'

loop_
_geom_angle_atom_site_label_1
_geom_angle_atom_site_label_2
_geom_angle_atom_site_label_3
_geom_angle
_geom_angle_site_symmetry_1
_geom_angle_site_symmetry_3
C9 N1 C7 118.53(11) . .
C9 N1 C8 128.41(12) . .
C7 N1 C8 112.93(11) . .
C3 C1 C7 130.46(12) . .
C3 C1 C2 60.78(10) . .
C7 C1 C2 129.82(12) . .
C3 C1 C4 107.80(11) . .
C7 C1 C4 110.97(11) . .
C2 C1 C4 107.65(11) . .
C1 C2 C3 59.47(9) . .
C1 C2 C5 106.31(11) . 3_666
C3 C2 C5 106.57(11) . 3_666
C1 C2 H1 120.7(11) . .
C3 C2 H1 124.0(11) . .
C5 C2 H1 122.8(11) 3_666 .
C1 C3 C2 59.76(9) . .
C1 C3 C6 106.24(11) . 3_666
C2 C3 C6 106.95(11) . 3_666
C1 C3 H2 120.9(11) . .
C2 C3 H2 120.4(11) . .
C6 C3 H2 124.8(11) 3_666 .
C1 C4 C8 105.67(10) . .
C1 C4 C6 106.24(11) . .
C8 C4 C6 117.73(12) . .
C1 C4 C5 106.02(11) . .
C8 C4 C5 118.71(12) . .
C6 C4 C5 101.42(10) . .
C2 C5 C4 106.32(11) 3_666 .
C2 C5 C6 106.11(11) 3_666 3_666
C4 C5 C6 100.52(10) . 3_666
C2 C5 H3 115.9(10) 3_666 .
C4 C5 H3 113.7(10) . .
C6 C5 H3 112.8(10) 3_666 .
C3 C6 C4 106.18(11) 3_666 .
C3 C6 C5 106.33(11) 3_666 3_666
C4 C6 C5 100.80(10) . 3_666
C3 C6 H4 116.5(10) 3_666 .
C4 C6 H4 112.4(10) . .
C5 C6 H4 113.3(10) 3_666 .
N1 C7 C1 102.50(10) . .
N1 C7 H5 108.2(11) . .
C1 C7 H5 112.8(11) . .
N1 C7 H6 108.9(12) . .
C1 C7 H6 112.4(11) . .
H5 C7 H6 111.6(15) . .
N1 C8 C4 104.03(11) . .
N1 C8 H7 112.0(10) . .
C4 C8 H7 111.4(11) . .
N1 C8 H8 111.4(10) . .
C4 C8 H8 111.5(11) . .
H7 C8 H8 106.7(15) . .
O1 C9 N1 124.96(14) . .
O1 C9 C10 118.39(13) . .
N1 C9 C10 116.65(12) . .
F2 C10 F1 107.42(13) . .
F2 C10 F3 107.28(13) . .
F1 C10 F3 106.57(13) . .
F2 C10 C9 110.99(12) . .
F1 C10 C9 112.27(12) . .
F3 C10 C9 112.01(13) . .

loop_
_geom_bond_atom_site_label_1
_geom_bond_atom_site_label_2
_geom_bond_distance
_geom_bond_site_symmetry_2
F1 C10 1.3305(18) .
F2 C10 1.3264(17) .
F3 C10 1.3346(18) .
O1 C9 1.2263(17) .
N1 C9 1.3352(18) .
N1 C7 1.4780(19) .
N1 C8 1.4931(17) .
C1 C3 1.499(2) .
C1 C7 1.5001(19) .
C1 C2 1.503(2) .
C1 C4 1.5248(18) .
C2 C3 1.519(2) .
C2 C5 1.5364(18) 3_666
C2 H1 0.98(2) .
C3 C6 1.5349(18) 3_666
C3 H2 0.933(19) .
C4 C8 1.531(2) .
C4 C6 1.5518(19) .
C4 C5 1.5545(19) .
C5 C6 1.5593(19) 3_666
C5 H3 0.993(18) .
C6 H4 1.026(19) .
C7 H5 0.954(19) .
C7 H6 1.004(19) .
C8 H7 1.018(19) .
C8 H8 0.97(2) .
C9 C10 1.540(2) .

loop_
_geom_hbond_atom_site_label_D
_geom_hbond_atom_site_label_H
_geom_hbond_atom_site_label_A
_geom_hbond_distance_DH
_geom_hbond_distance_HA
_geom_hbond_distance_DA
_geom_hbond_angle_DHA
_geom_hbond_site_symmetry_A
C7 H6 F3 1.004(19) 2.50(2) 3.236(2) 129.8(17) 3_565
C8 H7 O1 1.018(19) 2.507(19) 3.444(2) 152.7(18) 4_555
C8 H8 F3 0.97(2) 2.508(19) 3.0952(19) 118.7(13) .

loop_
_geom_torsion_atom_site_label_1
_geom_torsion_atom_site_label_2
_geom_torsion_atom_site_label_3
_geom_torsion_atom_site_label_4
_geom_torsion
_geom_torsion_site_symmetry_1
_geom_torsion_site_symmetry_4
C7 C1 C2 C3 -120.11(16) . .
C4 C1 C2 C3 100.94(12) . .
C3 C1 C2 C5 -99.92(12) . 3_666
C7 C1 C2 C5 139.97(14) . 3_666
C4 C1 C2 C5 1.01(15) . 3_666
C7 C1 C3 C2 119.16(17) . .
C4 C1 C3 C2 -100.67(12) . .
C7 C1 C3 C6 -140.38(15) . 3_666
C2 C1 C3 C6 100.47(12) . 3_666
C4 C1 C3 C6 -0.20(15) . 3_666
C5 C2 C3 C1 99.48(12) 3_666 .
C1 C2 C3 C6 -99.25(12) . 3_666
C5 C2 C3 C6 0.23(15) 3_666 3_666
C3 C1 C4 C8 -148.86(12) . .
C7 C1 C4 C8 -0.31(16) . .
C2 C1 C4 C8 146.99(12) . .
C3 C1 C4 C6 85.34(13) . .
C7 C1 C4 C6 -126.12(12) . .
C2 C1 C4 C6 21.19(14) . .
C3 C1 C4 C5 -22.01(14) . .
C7 C1 C4 C5 126.53(12) . .
C2 C1 C4 C5 -86.16(13) . .
C1 C4 C5 C2 144.59(11) . 3_666
C8 C4 C5 C2 -96.87(14) . 3_666
C6 C4 C5 C2 33.81(13) . 3_666
C1 C4 C5 C6 34.20(13) . 3_666
C8 C4 C5 C6 152.73(12) . 3_666
C6 C4 C5 C6 -76.58(12) . 3_666
C1 C4 C6 C3 -144.50(11) . 3_666
C8 C4 C6 C3 97.40(13) . 3_666
C5 C4 C6 C3 -33.89(13) . 3_666
C1 C4 C6 C5 -33.81(12) . 3_666
C8 C4 C6 C5 -151.90(11) . 3_666
C5 C4 C6 C5 76.81(12) . 3_666
C9 N1 C7 C1 164.07(13) . .
C8 N1 C7 C1 -19.80(17) . .
C3 C1 C7 N1 150.92(14) . .
C2 C1 C7 N1 -126.23(15) . .
C4 C1 C7 N1 11.69(16) . .
C9 N1 C8 C4 -164.36(14) . .
C7 N1 C8 C4 19.97(17) . .
C1 C4 C8 N1 -11.16(15) . .
C6 C4 C8 N1 107.24(13) . .
C5 C4 C8 N1 -129.87(12) . .
C7 N1 C9 O1 -2.2(2) . .
C8 N1 C9 O1 -177.67(15) . .
C7 N1 C9 C10 177.45(13) . .
C8 N1 C9 C10 2.0(2) . .
O1 C9 C10 F2 5.5(2) . .
N1 C9 C10 F2 -174.18(13) . .
O1 C9 C10 F1 125.76(16) . .
N1 C9 C10 F1 -53.93(18) . .
O1 C9 C10 F3 -114.38(16) . .
N1 C9 C10 F3 65.93(18) . .
